data_7114460
loop_
_publ_author_name
'Field, Jason E.'
'Combariza, Marianny Y.'
'Vachet, Richard W.'
'Venkataraman, D.'

_publ_section_title
;
 Spontaneous assembly of a hydrogen-bonded tetrahedron
;
_journal_issue 19
_journal_name_full 'Chemical Communications'
_journal_page_first 2260
_journal_paper_doi 10.1039/b207026j
_journal_year 2002
_chemical_compound_source 'Local laboratory'
_chemical_formula_moiety 'C21 H15 N O6 '
_chemical_formula_sum 'C21 H15 N O6'
_chemical_formula_weight 377.352
_chemical_name_systematic
;
?
;
_space_group_IT_number 218
_symmetry_cell_setting cubic
_symmetry_space_group_name_Hall 'P -4n 2 3'
_symmetry_space_group_name_H-M 'P -4 3 n'
_atom_sites_solution_primary direct
_atom_sites_solution_secondary difmap
_audit_creation_method maXus
_cell_angle_alpha 90.00
_cell_angle_beta 90.00
_cell_angle_gamma 90.00
_cell_formula_units_Z 8
_cell_length_a 15.8558(3)
_cell_length_b 15.8558(3)
_cell_length_c 15.8558(3)
_cell_measurement_reflns_used 1674
_cell_measurement_temperature 90
_cell_measurement_theta_max 27.485
_cell_measurement_theta_min 4.076
_cell_volume 3986.25(13)
_computing_cell_refinement 'HKL Scalepack (Otwinowski & Minor 1997)'
_computing_data_collection KappaCCD
_computing_data_reduction 'Denzo and Scalepak (Otwinowski & Minor, 1997)'
_computing_structure_refinement 'SHELXL-97 (Sheldrick, 1997)'
_computing_structure_solution 'SIR92 (Altomare et al., 1994)'
_diffrn_measured_fraction_theta_full 0.992
_diffrn_measured_fraction_theta_max 0.992
_diffrn_measurement_device KappaCCD
_diffrn_measurement_method CCD
_diffrn_orient_matrix_type X=UH
_diffrn_orient_matrix_UB_11 -0.04270
_diffrn_orient_matrix_UB_12 -0.03200
_diffrn_orient_matrix_UB_13 -0.03361
_diffrn_orient_matrix_UB_21 0.04636
_diffrn_orient_matrix_UB_22 -0.03149
_diffrn_orient_matrix_UB_23 -0.02892
_diffrn_orient_matrix_UB_31 -0.00210
_diffrn_orient_matrix_UB_32 -0.04429
_diffrn_orient_matrix_UB_33 0.04485
_diffrn_radiation_source 'fine-focus sealed tube'
_diffrn_radiation_type ' MoK\a'
_diffrn_radiation_wavelength_id all
_diffrn_reflns_limit_h_max 20
_diffrn_reflns_limit_h_min -20
_diffrn_reflns_limit_k_max 14
_diffrn_reflns_limit_k_min -14
_diffrn_reflns_limit_l_max 14
_diffrn_reflns_limit_l_min -14
_diffrn_reflns_number 3027
_diffrn_reflns_theta_full 27.41
_diffrn_reflns_theta_max 27.41
_diffrn_reflns_theta_min 4.26
_exptl_absorpt_coefficient_mu 0.105
_exptl_absorpt_correction_type none
_exptl_crystal_colour Colourless
_exptl_crystal_density_diffrn 1.415
_exptl_crystal_density_method 'not measured'
_exptl_crystal_description Cube
_refine_diff_density_max 0.436
_refine_diff_density_min -0.407
_refine_diff_density_rms 0.070
_refine_ls_abs_structure_details 'Flack H D (1983), Acta Cryst. A39, 876-881'
_refine_ls_abs_structure_Flack 1(3)
_refine_ls_extinction_coef 0.011(5)
_refine_ls_extinction_expression Fc^*^=kFc[1+0.001xFc^2^\l^3^/sin(2\q)]^-1/4^
_refine_ls_extinction_method SHELXL
_refine_ls_goodness_of_fit_ref 1.086
_refine_ls_hydrogen_treatment noref
_refine_ls_matrix_type full
_refine_ls_number_parameters 91
_refine_ls_number_reflns 1518
_refine_ls_number_restraints 0
_refine_ls_restrained_S_all 1.086
_refine_ls_R_factor_all 0.0843
_refine_ls_R_factor_gt 0.0752
_refine_ls_shift/su_max 0.004
_refine_ls_shift/su_mean 0.001
_refine_ls_structure_factor_coef Fsqd
_refine_ls_weighting_details 'calc w=1/[\s^2^(Fo^2^)+(0.1432P)^2^+1.9066P] where P=(Fo^2^+2Fc^2^)/3'
_refine_ls_weighting_scheme calc
_refine_ls_wR_factor_gt 0.2101
_refine_ls_wR_factor_ref 0.2255
_reflns_number_gt 1327
_reflns_number_total 1518
_reflns_threshold_expression >2sigma(I)
_cod_data_source_file b207026j.txt
_cod_data_source_block global
_cod_depositor_comments
;
The following automatic conversions were performed:

'_symmetry_cell_setting' value 'Cubic' changed to 'cubic' according
to
/usr/data/users/saulius/automatic-downloads/retrospective/RSC/lib/dictionaries/cif_core.dic
dictionary named 'cif_core.dic' version 2.4.2 from 2011-04-26.

Automatic conversion script
Id: cif_fix_values 2281 2013-09-26 08:29:07Z andrius 
;
_cod_original_sg_symbol_H-M 'P -4 3 n      '
_cod_original_formula_sum 'C21 H15 N O6 '
_cod_database_code 7114460

loop_
_symmetry_equiv_pos_as_xyz
+X,+Y,+Z
'-X+ 1/2,+Z+ 1/2,-Y+ 1/2'
'-X+ 1/2,-Z+ 1/2,+Y+ 1/2'
'-Z+ 1/2,-Y+ 1/2,+X+ 1/2'
+Y,-Z,-X
-Z,+X,-Y
'-Z+ 1/2,+Y+ 1/2,-X+ 1/2'
'-Y+ 1/2,+X+ 1/2,-Z+ 1/2'
-Z,-X,+Y
+X,-Y,-Z
'+Y+ 1/2,-X+ 1/2,-Z+ 1/2'
'+X+ 1/2,-Z+ 1/2,-Y+ 1/2'
-X,+Y,-Z
-Y,-Z,+X
-X,-Y,+Z
'+Y+ 1/2,+X+ 1/2,+Z+ 1/2'
-Y,+Z,-X
'+X+ 1/2,+Z+ 1/2,+Y+ 1/2'
'+Z+ 1/2,+Y+ 1/2,+X+ 1/2'
+Z,-X,-Y
+Z,+X,+Y
'-Y+ 1/2,-X+ 1/2,+Z+ 1/2'
+Y,+Z,+X
'+Z+ 1/2,-Y+ 1/2,-X+ 1/2'

loop_
_atom_site_label
_atom_site_type_symbol
_atom_site_fract_x
_atom_site_fract_y
_atom_site_fract_z
_atom_site_U_iso_or_equiv
_atom_site_adp_type
_atom_site_occupancy
_atom_site_symmetry_multiplicity
_atom_site_calc_flag
_atom_site_refinement_flags
O1 O 0.33910(19) 0.07967(17) 0.02799(18) 0.0605(8) Uani 1 1 d .
O2 O 0.2182(3) 0.0818(3) 0.0955(3) 0.0995(14) Uani 1 1 d .
N1 N 0.2160 0.2160 0.2160 0.0391(9) Uani 1 3 d S
C1 C 0.26198(17) 0.25710(18) 0.15042(17) 0.0381(7) Uani 1 1 d .
C2 C 0.2968(2) 0.2106(2) 0.08212(18) 0.0420(7) Uani 1 1 d .
C3 C 0.3433(2) 0.2530(2) 0.02149(18) 0.0464(8) Uani 1 1 d .
C4 C 0.3550(2) 0.3402(2) 0.0257(2) 0.0501(8) Uani 1 1 d .
C5 C 0.3204(2) 0.3848(2) 0.0919(2) 0.0501(9) Uani 1 1 d .
C6 C 0.2753(2) 0.3437(2) 0.1545(2) 0.0449(7) Uani 1 1 d .
C7 C 0.2827(2) 0.1182(2) 0.0696(2) 0.0476(8) Uani 1 1 d .
C8 C 0.0986(10) -0.0986(10) 0.0986(10) 0.183(8) Uiso 1 3 d S
C9 C 0.0594(14) -0.0526(14) 0.1552(13) 0.172(6) Uiso 0.67 1 d P
H3 H 0.3671 0.2229 -0.0228 0.056 Uiso 1 1 calc R
H4 H 0.3858 0.3679 -0.0157 0.060 Uiso 1 1 calc R
H5 H 0.3274 0.4429 0.0945 0.060 Uiso 1 1 calc R
H6 H 0.2538 0.3743 0.1996 0.054 Uiso 1 1 calc R

loop_
_atom_site_aniso_label
_atom_site_aniso_U_11
_atom_site_aniso_U_22
_atom_site_aniso_U_33
_atom_site_aniso_U_23
_atom_site_aniso_U_13
_atom_site_aniso_U_12
O1 0.0620(15) 0.0486(13) 0.0708(17) -0.0098(12) 0.0019(13) -0.0015(12)
O2 0.099(3) 0.092(2) 0.107(3) -0.052(2) 0.042(2) -0.050(2)
N1 0.0391(9) 0.0391(9) 0.0391(9) 0.0025(10) 0.0025(10) 0.0025(10)
C1 0.0355(13) 0.0439(15) 0.0347(14) 0.0027(11) -0.0012(11) 0.0039(11)
C2 0.0395(14) 0.0529(17) 0.0336(14) 0.0012(12) -0.0053(11) 0.0007(12)
C3 0.0440(16) 0.062(2) 0.0329(14) 0.0025(13) -0.0038(12) 0.0065(13)
C4 0.0411(15) 0.065(2) 0.0438(16) 0.0171(15) 0.0027(13) 0.0039(14)
C5 0.0452(17) 0.0458(17) 0.059(2) 0.0130(15) 0.0026(14) 0.0072(13)
C6 0.0438(15) 0.0428(15) 0.0479(17) 0.0045(12) 0.0050(13) 0.0073(12)
C7 0.0439(17) 0.0575(19) 0.0413(15) -0.0155(13) -0.0034(13) 0.0000(14)

loop_
_atom_type_symbol
_atom_type_description
_atom_type_scat_dispersion_real
_atom_type_scat_dispersion_imag
_atom_type_scat_source
C C 0.0033 0.0016 'International Tables Vol C Tables 4.2.6.8 and 6.1.1.4'
H H 0.0000 0.0000 'International Tables Vol C Tables 4.2.6.8 and 6.1.1.4'
N N 0.0061 0.0033 'International Tables Vol C Tables 4.2.6.8 and 6.1.1.4'
O O 0.0106 0.0060 'International Tables Vol C Tables 4.2.6.8 and 6.1.1.4'

loop_
_diffrn_radiation_wavelength
0.71073

loop_
_geom_angle_atom_site_label_1
_geom_angle_atom_site_label_2
_geom_angle_atom_site_label_3
_geom_angle
_geom_angle_site_symmetry_1
_geom_angle_site_symmetry_3
C1 N1 C1 118.13(5) 23 .
C1 N1 C1 118.13(5) 23 21
C1 N1 C1 118.13(5) . 21
C6 C1 C2 119.2(3) . .
C6 C1 N1 119.6(2) . .
C2 C1 N1 121.1(2) . .
C3 C2 C1 118.9(3) . .
C3 C2 C7 117.6(3) . .
C1 C2 C7 123.5(3) . .
C2 C3 C4 121.2(3) . .
C5 C4 C3 119.4(3) . .
C4 C5 C6 120.6(3) . .
C5 C6 C1 120.6(3) . .
O2 C7 O1 121.9(3) . .
O2 C7 C2 122.2(3) . .
O1 C7 C2 115.9(3) . .
C9 C8 C9 116.1(10) 20 .
C9 C8 C9 116.1(10) 20 14
C9 C8 C9 116.1(10) . 14
C2 C3 H3 119.4 . .
C4 C3 H3 119.4 . .
C5 C4 H4 120.3 . .
C3 C4 H4 120.3 . .
C4 C5 H5 119.7 . .
C6 C5 H5 119.7 . .
C5 C6 H6 119.7 . .
C1 C6 H6 119.7 . .

loop_
_geom_bond_atom_site_label_1
_geom_bond_atom_site_label_2
_geom_bond_distance
_geom_bond_site_symmetry_2
O1 C7 1.268(4) .
O2 C7 1.245(5) .
N1 C1 1.427(3) 23
N1 C1 1.427(3) .
N1 C1 1.427(3) 21
C1 C6 1.390(4) .
C1 C2 1.422(4) .
C2 C3 1.385(5) .
C2 C7 1.495(5) .
C3 C4 1.397(5) .
C4 C5 1.379(5) .
C5 C6 1.386(5) .
C8 C9 1.31(2) 20
C8 C9 1.31(2) .
C8 C9 1.31(2) 14
C3 H3 0.9300 .
C4 H4 0.9300 .
C5 H5 0.9300 .
C6 H6 0.9300 .
